data_1570979
loop_
_publ_author_name
'Zhong, Weiren'
'Zhang, Jianyu'
'Lin, Yuting'
'Li, Shouji'
'Yang, Yalan'
'Wang, Wen-Jin'
'Si, Chuanling'
'K&#xfc;hn, Fritz E'
'Zhao, Zheng'
'Cai, Xu-Min'
'Tang, Ben Zhong'

_publ_section_title
;
 Multi-site isomerization of synergistically regulated stimuli-responsive
 AIE materials toward multi-level decryption.
;
_journal_issue 11
_journal_name_full 'Chemical science'
_journal_page_first 3920
_journal_page_last 3927
_journal_paper_doi 10.1039/d3sc06191d
_journal_volume 15
_journal_year 2024
_chemical_formula_moiety 'C31 H23 Br N2 O'
_chemical_formula_sum 'C31 H23 Br N2 O'
_chemical_formula_weight 519.42
_space_group_crystal_system monoclinic
_space_group_IT_number 14
_space_group_name_Hall '-P 2ybc'
_space_group_name_H-M_alt 'P 1 21/c 1'
_atom_sites_solution_hydrogens geom
_atom_sites_solution_primary dual
_audit_creation_date 2022-03-22
_audit_creation_method
;
Olex2 1.5-beta
(compiled 2021.12.09 svn.r5202d8cf for OlexSys, GUI svn.r6439)
;
_audit_update_record
;
2023-09-06 deposited with the CCDC.	2024-02-12 downloaded from the CCDC.
;
_cell_angle_alpha 90
_cell_angle_beta 100.93(3)
_cell_angle_gamma 90
_cell_formula_units_Z 4
_cell_length_a 19.02(3)
_cell_length_b 13.300(18)
_cell_length_c 9.799(14)
_cell_measurement_reflns_used 3112
_cell_measurement_temperature 296.15
_cell_measurement_theta_max 20.00
_cell_measurement_theta_min 2.67
_cell_volume 2434(6)
_computing_molecular_graphics 'Olex2 1.5-beta (Dolomanov et al., 2009)'
_computing_publication_material 'Olex2 1.5-beta (Dolomanov et al., 2009)'
_computing_structure_refinement 'SHELXL 2017/1 (Sheldrick, 2015)'
_computing_structure_solution 'SHELXT 2014/5 (Sheldrick, 2014)'
_diffrn_ambient_temperature 296.15
_diffrn_measured_fraction_theta_full 0.997
_diffrn_measured_fraction_theta_max 0.997
_diffrn_measurement_device_type 'CCD area detector'
_diffrn_measurement_method 'phi and omega scans'
_diffrn_radiation_monochromator graphite
_diffrn_radiation_type MoK\a
_diffrn_radiation_wavelength 0.71073
_diffrn_reflns_av_R_equivalents 0.1181
_diffrn_reflns_av_unetI/netI 0.1247
_diffrn_reflns_Laue_measured_fraction_full 0.997
_diffrn_reflns_Laue_measured_fraction_max 0.997
_diffrn_reflns_limit_h_max 22
_diffrn_reflns_limit_h_min -22
_diffrn_reflns_limit_k_max 15
_diffrn_reflns_limit_k_min -15
_diffrn_reflns_limit_l_max 10
_diffrn_reflns_limit_l_min -11
_diffrn_reflns_number 35660
_diffrn_reflns_point_group_measured_fraction_full 0.997
_diffrn_reflns_point_group_measured_fraction_max 0.997
_diffrn_reflns_theta_full 24.998
_diffrn_reflns_theta_max 24.998
_diffrn_reflns_theta_min 2.665
_diffrn_source_current 30.0
_diffrn_source_power 1.5
_diffrn_source_voltage 50.0
_exptl_absorpt_coefficient_mu 1.716
_exptl_absorpt_correction_T_max 0.834
_exptl_absorpt_correction_T_min 0.795
_exptl_absorpt_correction_type multi-scan
_exptl_absorpt_process_details SADABS
_exptl_crystal_colour colorless
_exptl_crystal_density_diffrn 1.418
_exptl_crystal_description block
_exptl_crystal_F_000 1064
_exptl_crystal_size_max 0.14
_exptl_crystal_size_mid 0.12
_exptl_crystal_size_min 0.11
_refine_diff_density_max 0.607
_refine_diff_density_min -0.643
_refine_diff_density_rms 0.076
_refine_ls_extinction_method none
_refine_ls_goodness_of_fit_ref 1.065
_refine_ls_hydrogen_treatment constr
_refine_ls_matrix_type full
_refine_ls_number_parameters 317
_refine_ls_number_reflns 4284
_refine_ls_number_restraints 0
_refine_ls_restrained_S_all 1.065
_refine_ls_R_factor_all 0.2126
_refine_ls_R_factor_gt 0.0952
_refine_ls_shift/su_max 0.000
_refine_ls_shift/su_mean 0.000
_refine_ls_structure_factor_coef Fsqd
_refine_ls_weighting_details 'w=1/[\s^2^(Fo^2^)+(0.0564P)^2^+10.7210P] where P=(Fo^2^+2Fc^2^)/3'
_refine_ls_weighting_scheme calc
_refine_ls_wR_factor_gt 0.1768
_refine_ls_wR_factor_ref 0.2291
_reflns_Friedel_coverage 0.000
_reflns_number_gt 2051
_reflns_number_total 4284
_reflns_threshold_expression 'I > 2\s(I)'
_cod_data_source_file d3sc06191d2.cif
_cod_data_source_block AB-o-SATPA
_cod_depositor_comments 'Adding full bibliography for 1570978--1570979.cif.'
_cod_database_code 1570979
_shelx_shelxl_version_number 2017/1
_shelx_space_group_comment
;
The symmetry employed for this shelxl refinement is uniquely defined
by the following loop, which should always be used as a source of
symmetry information in preference to the above space-group names.
They are only intended as comments.
;
_shelx_estimated_absorpt_t_max 0.834
_shelx_estimated_absorpt_t_min 0.795
_olex2_refinement_description
;
1. Fixed Uiso
 At 1.2 times of:
  All C(H) groups
 At 1.5 times of:
  All O(H) groups
2.a Aromatic/amide H refined with riding coordinates:
 C2(H2), C3(H3), C4(H4), C5(H5), C7(H7), C9(H9), C11(H11), C12(H12), C15(H15),
 C16(H16), C18(H18), C19(H19), C21(H21), C22(H22), C23(H23), C24(H24), C25(H25),
  C27(H27), C28(H28), C29(H29), C30(H30), C31(H31)
2.b Idealised tetrahedral OH refined as rotating group:
 O1(H1)
;
_olex2_submission_special_instructions 'No special instructions were received'

loop_
_space_group_symop_operation_xyz
'x, y, z'
'-x, y+1/2, -z+1/2'
'-x, -y, -z'
'x, -y-1/2, z-1/2'

loop_
_atom_site_label
_atom_site_type_symbol
_atom_site_fract_x
_atom_site_fract_y
_atom_site_fract_z
_atom_site_U_iso_or_equiv
_atom_site_adp_type
_atom_site_occupancy
_atom_site_site_symmetry_order
_atom_site_calc_flag
_atom_site_refinement_flags_posn
_atom_site_refinement_flags_adp
_atom_site_refinement_flags_occupancy
_atom_site_disorder_assembly
_atom_site_disorder_group
Br1 Br 0.55651(7) 0.07348(8) 0.31567(14) 0.1054(6) Uani 1 1 d . . . . .
O1 O 0.4218(4) 0.1515(4) 0.5415(7) 0.0821(19) Uani 1 1 d . . . . .
H1 H 0.443581 0.156676 0.477176 0.123 Uiso 1 1 calc R U . . .
N1 N 0.1064(3) 0.7337(5) 0.5845(6) 0.0474(16) Uani 1 1 d . . . . .
N2 N 0.4957(3) 0.2673(5) 0.4010(7) 0.0581(18) Uani 1 1 d . . . . .
C1 C 0.5505(5) 0.2867(7) 0.3213(9) 0.064(2) Uani 1 1 d . . . . .
C2 C 0.5753(5) 0.3803(7) 0.2945(10) 0.075(3) Uani 1 1 d . . . . .
H2 H 0.557346 0.436981 0.331689 0.090 Uiso 1 1 calc R U . . .
C3 C 0.6259(5) 0.3912(9) 0.2141(11) 0.087(3) Uani 1 1 d . . . . .
H3 H 0.641657 0.455313 0.196923 0.105 Uiso 1 1 calc R U . . .
C4 C 0.6542(5) 0.3095(10) 0.1579(11) 0.085(3) Uani 1 1 d . . . . .
H4 H 0.687434 0.317799 0.100247 0.102 Uiso 1 1 calc R U . . .
C5 C 0.6328(5) 0.2172(9) 0.1882(10) 0.077(3) Uani 1 1 d . . . . .
H5 H 0.652795 0.161187 0.153451 0.093 Uiso 1 1 calc R U . . .
C6 C 0.5819(4) 0.2038(6) 0.2695(9) 0.065(2) Uani 1 1 d . . . . .
C7 C 0.4489(4) 0.3343(6) 0.4064(9) 0.060(2) Uani 1 1 d . . . . .
H7 H 0.452747 0.394879 0.360879 0.072 Uiso 1 1 calc R U . . .
C8 C 0.3909(4) 0.3226(6) 0.4780(8) 0.050(2) Uani 1 1 d . . . . .
C9 C 0.3439(4) 0.4015(5) 0.4853(8) 0.049(2) Uani 1 1 d . . . . .
H9 H 0.352118 0.462148 0.443675 0.059 Uiso 1 1 calc R U . . .
C10 C 0.2860(4) 0.3955(5) 0.5503(8) 0.0453(19) Uani 1 1 d . . . . .
C11 C 0.2754(4) 0.3032(6) 0.6118(9) 0.057(2) Uani 1 1 d . . . . .
H11 H 0.236652 0.295159 0.656063 0.069 Uiso 1 1 calc R U . . .
C12 C 0.3221(5) 0.2234(6) 0.6076(10) 0.069(3) Uani 1 1 d . . . . .
H12 H 0.314511 0.163041 0.650443 0.083 Uiso 1 1 calc R U . . .
C13 C 0.3785(4) 0.2322(6) 0.5422(9) 0.057(2) Uani 1 1 d . . . . .
C14 C 0.2391(3) 0.4828(5) 0.5571(7) 0.0399(18) Uani 1 1 d . . . . .
C15 C 0.2074(4) 0.4994(6) 0.6711(8) 0.050(2) Uani 1 1 d . . . . .
H15 H 0.215298 0.453171 0.743552 0.060 Uiso 1 1 calc R U . . .
C16 C 0.1654(4) 0.5805(6) 0.6817(8) 0.053(2) Uani 1 1 d . . . . .
H16 H 0.145462 0.588957 0.760564 0.064 Uiso 1 1 calc R U . . .
C17 C 0.1521(4) 0.6504(5) 0.5759(8) 0.0439(19) Uani 1 1 d . . . . .
C18 C 0.1824(4) 0.6359(5) 0.4596(8) 0.0416(18) Uani 1 1 d . . . . .
H18 H 0.174008 0.681705 0.386672 0.050 Uiso 1 1 calc R U . . .
C19 C 0.2251(4) 0.5533(5) 0.4527(8) 0.0452(19) Uani 1 1 d . . . . .
H19 H 0.245249 0.544664 0.374172 0.054 Uiso 1 1 calc R U . . .
C20 C 0.1287(4) 0.8317(5) 0.5574(7) 0.0404(18) Uani 1 1 d . . . . .
C21 C 0.0795(4) 0.9031(6) 0.4971(8) 0.052(2) Uani 1 1 d . . . . .
H21 H 0.031643 0.885437 0.469348 0.062 Uiso 1 1 calc R U . . .
C22 C 0.1009(5) 0.9991(7) 0.4782(9) 0.064(2) Uani 1 1 d . . . . .
H22 H 0.067153 1.047130 0.440867 0.077 Uiso 1 1 calc R U . . .
C23 C 0.1716(5) 1.0255(6) 0.5135(9) 0.064(2) Uani 1 1 d . . . . .
H23 H 0.185833 1.091355 0.501855 0.076 Uiso 1 1 calc R U . . .
C24 C 0.2208(5) 0.9545(7) 0.5657(8) 0.059(2) Uani 1 1 d . . . . .
H24 H 0.269127 0.971413 0.585867 0.071 Uiso 1 1 calc R U . . .
C25 C 0.2001(4) 0.8579(6) 0.5892(8) 0.049(2) Uani 1 1 d . . . . .
H25 H 0.234255 0.810338 0.626457 0.059 Uiso 1 1 calc R U . . .
C26 C 0.0398(4) 0.7162(6) 0.6262(7) 0.0443(19) Uani 1 1 d . . . . .
C27 C 0.0126(4) 0.7838(6) 0.7089(7) 0.050(2) Uani 1 1 d . . . . .
H27 H 0.037922 0.841803 0.740018 0.060 Uiso 1 1 calc R U . . .
C28 C -0.0538(4) 0.7642(8) 0.7458(8) 0.062(2) Uani 1 1 d . . . . .
H28 H -0.072781 0.810076 0.800616 0.074 Uiso 1 1 calc R U . . .
C29 C -0.0902(5) 0.6802(8) 0.7030(10) 0.073(3) Uani 1 1 d . . . . .
H29 H -0.134219 0.668146 0.727950 0.087 Uiso 1 1 calc R U . . .
C30 C -0.0627(4) 0.6120(7) 0.6224(11) 0.077(3) Uani 1 1 d . . . . .
H30 H -0.087587 0.553174 0.593790 0.092 Uiso 1 1 calc R U . . .
C31 C 0.0013(4) 0.6307(6) 0.5843(9) 0.060(2) Uani 1 1 d . . . . .
H31 H 0.019386 0.584438 0.528685 0.071 Uiso 1 1 calc R U . . .

loop_
_atom_site_aniso_label
_atom_site_aniso_U_11
_atom_site_aniso_U_22
_atom_site_aniso_U_33
_atom_site_aniso_U_23
_atom_site_aniso_U_13
_atom_site_aniso_U_12
Br1 0.1131(10) 0.0663(7) 0.1473(12) -0.0210(7) 0.0513(8) 0.0106(6)
O1 0.092(5) 0.051(4) 0.110(6) 0.012(3) 0.035(4) 0.027(3)
N1 0.039(4) 0.050(4) 0.060(4) 0.000(3) 0.026(3) 0.006(3)
N2 0.046(4) 0.054(4) 0.078(5) -0.009(4) 0.021(4) 0.009(3)
C1 0.059(6) 0.059(6) 0.072(6) -0.008(5) 0.012(5) 0.016(5)
C2 0.056(6) 0.055(6) 0.113(8) -0.005(6) 0.017(6) 0.003(5)
C3 0.048(6) 0.098(8) 0.118(9) 0.001(7) 0.023(6) -0.003(6)
C4 0.049(6) 0.124(10) 0.083(8) 0.014(7) 0.015(5) 0.013(7)
C5 0.053(6) 0.110(9) 0.069(7) -0.013(6) 0.011(5) 0.026(6)
C6 0.053(5) 0.065(6) 0.077(6) -0.005(5) 0.013(5) 0.008(4)
C7 0.059(5) 0.058(5) 0.069(6) -0.002(5) 0.024(5) 0.010(5)
C8 0.049(5) 0.047(5) 0.053(5) 0.009(4) 0.012(4) 0.009(4)
C9 0.054(5) 0.040(4) 0.056(5) 0.013(4) 0.021(4) 0.012(4)
C10 0.039(4) 0.050(5) 0.049(5) 0.003(4) 0.012(4) 0.000(4)
C11 0.045(5) 0.062(6) 0.069(6) 0.013(5) 0.021(4) -0.003(4)
C12 0.071(6) 0.043(5) 0.094(7) 0.022(5) 0.019(6) 0.006(5)
C13 0.053(5) 0.057(6) 0.062(6) -0.002(5) 0.010(5) 0.009(4)
C14 0.029(4) 0.046(5) 0.045(5) 0.000(4) 0.010(4) 0.001(3)
C15 0.053(5) 0.054(5) 0.047(5) 0.017(4) 0.017(4) 0.009(4)
C16 0.047(5) 0.066(6) 0.052(5) 0.002(5) 0.024(4) 0.009(4)
C17 0.037(4) 0.044(5) 0.053(5) 0.001(4) 0.015(4) 0.000(4)
C18 0.040(4) 0.045(4) 0.043(5) 0.014(4) 0.017(4) 0.007(4)
C19 0.045(5) 0.051(5) 0.043(5) 0.004(4) 0.019(4) 0.003(4)
C20 0.046(5) 0.051(5) 0.029(4) -0.002(4) 0.019(4) 0.004(4)
C21 0.050(5) 0.055(5) 0.055(5) 0.008(4) 0.025(4) 0.011(4)
C22 0.068(7) 0.065(6) 0.069(6) 0.009(5) 0.035(5) 0.026(5)
C23 0.087(7) 0.049(5) 0.063(6) -0.007(5) 0.037(5) 0.007(5)
C24 0.063(6) 0.071(6) 0.047(5) -0.015(5) 0.023(5) -0.021(5)
C25 0.041(5) 0.060(5) 0.049(5) -0.001(4) 0.014(4) 0.001(4)
C26 0.037(4) 0.053(5) 0.043(5) 0.005(4) 0.010(4) 0.006(4)
C27 0.048(5) 0.061(5) 0.042(5) 0.000(4) 0.008(4) 0.008(4)
C28 0.044(5) 0.097(7) 0.052(6) 0.001(5) 0.028(4) 0.010(5)
C29 0.042(5) 0.099(8) 0.083(7) 0.022(6) 0.024(5) 0.002(6)
C30 0.047(5) 0.069(6) 0.118(9) 0.003(6) 0.027(6) -0.016(5)
C31 0.052(5) 0.064(6) 0.069(6) -0.007(5) 0.027(5) -0.001(5)

loop_
_atom_type_symbol
_atom_type_description
_atom_type_scat_dispersion_real
_atom_type_scat_dispersion_imag
_atom_type_scat_source
C C 0.0033 0.0016 'International Tables Vol C Tables 4.2.6.8 and 6.1.1.4'
H H 0.0000 0.0000 'International Tables Vol C Tables 4.2.6.8 and 6.1.1.4'
Br Br -0.2901 2.4595 'International Tables Vol C Tables 4.2.6.8 and 6.1.1.4'
N N 0.0061 0.0033 'International Tables Vol C Tables 4.2.6.8 and 6.1.1.4'
O O 0.0106 0.0060 'International Tables Vol C Tables 4.2.6.8 and 6.1.1.4'

loop_
_geom_angle_atom_site_label_1
_geom_angle_atom_site_label_2
_geom_angle_atom_site_label_3
_geom_angle
_geom_angle_site_symmetry_1
_geom_angle_site_symmetry_3
_geom_angle_publ_flag
C13 O1 H1 109.5 . . ?
C17 N1 C26 118.6(6) . . ?
C20 N1 C17 120.0(6) . . ?
C20 N1 C26 121.4(6) . . ?
C7 N2 C1 118.9(7) . . ?
C2 C1 N2 125.1(8) . . ?
C2 C1 C6 117.4(8) . . ?
C6 C1 N2 117.5(8) . . ?
C1 C2 H2 119.6 . . ?
C3 C2 C1 120.8(9) . . ?
C3 C2 H2 119.6 . . ?
C2 C3 H3 119.3 . . ?
C2 C3 C4 121.5(10) . . ?
C4 C3 H3 119.3 . . ?
C3 C4 H4 120.8 . . ?
C5 C4 C3 118.4(10) . . ?
C5 C4 H4 120.8 . . ?
C4 C5 H5 119.3 . . ?
C4 C5 C6 121.5(9) . . ?
C6 C5 H5 119.3 . . ?
C1 C6 Br1 119.6(7) . . ?
C5 C6 Br1 120.0(8) . . ?
C5 C6 C1 120.3(9) . . ?
N2 C7 H7 118.0 . . ?
N2 C7 C8 124.0(8) . . ?
C8 C7 H7 118.0 . . ?
C9 C8 C7 120.6(7) . . ?
C9 C8 C13 117.5(7) . . ?
C13 C8 C7 121.9(7) . . ?
C8 C9 H9 118.0 . . ?
C10 C9 C8 124.0(7) . . ?
C10 C9 H9 118.0 . . ?
C9 C10 C11 116.4(7) . . ?
C9 C10 C14 121.3(7) . . ?
C11 C10 C14 122.3(7) . . ?
C10 C11 H11 119.6 . . ?
C12 C11 C10 120.9(7) . . ?
C12 C11 H11 119.6 . . ?
C11 C12 H12 119.5 . . ?
C13 C12 C11 121.1(8) . . ?
C13 C12 H12 119.5 . . ?
O1 C13 C8 121.7(7) . . ?
O1 C13 C12 118.1(8) . . ?
C12 C13 C8 120.2(7) . . ?
C15 C14 C10 121.5(7) . . ?
C19 C14 C10 122.5(6) . . ?
C19 C14 C15 116.0(7) . . ?
C14 C15 H15 118.6 . . ?
C16 C15 C14 122.8(7) . . ?
C16 C15 H15 118.6 . . ?
C15 C16 H16 119.9 . . ?
C15 C16 C17 120.2(7) . . ?
C17 C16 H16 119.9 . . ?
C16 C17 N1 120.5(7) . . ?
C16 C17 C18 118.6(7) . . ?
C18 C17 N1 120.9(7) . . ?
C17 C18 H18 120.2 . . ?
C19 C18 C17 119.6(7) . . ?
C19 C18 H18 120.2 . . ?
C14 C19 H19 118.6 . . ?
C18 C19 C14 122.8(7) . . ?
C18 C19 H19 118.6 . . ?
C21 C20 N1 120.7(7) . . ?
C25 C20 N1 120.6(7) . . ?
C25 C20 C21 118.6(7) . . ?
C20 C21 H21 119.8 . . ?
C22 C21 C20 120.4(8) . . ?
C22 C21 H21 119.8 . . ?
C21 C22 H22 119.7 . . ?
C21 C22 C23 120.6(8) . . ?
C23 C22 H22 119.7 . . ?
C22 C23 H23 120.3 . . ?
C24 C23 C22 119.3(8) . . ?
C24 C23 H23 120.3 . . ?
C23 C24 H24 119.6 . . ?
C23 C24 C25 120.9(8) . . ?
C25 C24 H24 119.6 . . ?
C20 C25 H25 120.0 . . ?
C24 C25 C20 119.9(8) . . ?
C24 C25 H25 120.0 . . ?
C27 C26 N1 121.2(7) . . ?
C31 C26 N1 120.2(7) . . ?
C31 C26 C27 118.6(7) . . ?
C26 C27 H27 120.4 . . ?
C26 C27 C28 119.2(8) . . ?
C28 C27 H27 120.4 . . ?
C27 C28 H28 119.6 . . ?
C29 C28 C27 120.8(8) . . ?
C29 C28 H28 119.6 . . ?
C28 C29 H29 119.9 . . ?
C28 C29 C30 120.1(8) . . ?
C30 C29 H29 119.9 . . ?
C29 C30 H30 120.1 . . ?
C31 C30 C29 119.7(9) . . ?
C31 C30 H30 120.1 . . ?
C26 C31 H31 119.2 . . ?
C30 C31 C26 121.5(8) . . ?
C30 C31 H31 119.2 . . ?

loop_
_geom_bond_atom_site_label_1
_geom_bond_atom_site_label_2
_geom_bond_distance
_geom_bond_site_symmetry_2
_geom_bond_publ_flag
Br1 C6 1.878(9) . ?
O1 H1 0.8200 . ?
O1 C13 1.354(9) . ?
N1 C17 1.421(9) . ?
N1 C20 1.411(9) . ?
N1 C26 1.422(9) . ?
N2 C1 1.439(10) . ?
N2 C7 1.268(9) . ?
C1 C2 1.375(12) . ?
C1 C6 1.394(11) . ?
C2 H2 0.9300 . ?
C2 C3 1.362(12) . ?
C3 H3 0.9300 . ?
C3 C4 1.374(13) . ?
C4 H4 0.9300 . ?
C4 C5 1.344(13) . ?
C5 H5 0.9300 . ?
C5 C6 1.377(12) . ?
C7 H7 0.9300 . ?
C7 C8 1.425(10) . ?
C8 C9 1.389(10) . ?
C8 C13 1.398(11) . ?
C9 H9 0.9300 . ?
C9 C10 1.376(10) . ?
C10 C11 1.398(10) . ?
C10 C14 1.473(10) . ?
C11 H11 0.9300 . ?
C11 C12 1.389(11) . ?
C12 H12 0.9300 . ?
C12 C13 1.355(11) . ?
C14 C15 1.383(10) . ?
C14 C19 1.376(9) . ?
C15 H15 0.9300 . ?
C15 C16 1.358(10) . ?
C16 H16 0.9300 . ?
C16 C17 1.380(10) . ?
C17 C18 1.384(9) . ?
C18 H18 0.9300 . ?
C18 C19 1.375(9) . ?
C19 H19 0.9300 . ?
C20 C21 1.384(10) . ?
C20 C25 1.380(10) . ?
C21 H21 0.9300 . ?
C21 C22 1.364(11) . ?
C22 H22 0.9300 . ?
C22 C23 1.369(12) . ?
C23 H23 0.9300 . ?
C23 C24 1.360(11) . ?
C24 H24 0.9300 . ?
C24 C25 1.375(11) . ?
C25 H25 0.9300 . ?
C26 C27 1.375(10) . ?
C26 C31 1.372(10) . ?
C27 H27 0.9300 . ?
C27 C28 1.402(10) . ?
C28 H28 0.9300 . ?
C28 C29 1.339(12) . ?
C29 H29 0.9300 . ?
C29 C30 1.370(12) . ?
C30 H30 0.9300 . ?
C30 C31 1.362(11) . ?
C31 H31 0.9300 . ?

loop_
_geom_torsion_atom_site_label_1
_geom_torsion_atom_site_label_2
_geom_torsion_atom_site_label_3
_geom_torsion_atom_site_label_4
_geom_torsion
_geom_torsion_site_symmetry_1
_geom_torsion_site_symmetry_2
_geom_torsion_site_symmetry_3
_geom_torsion_site_symmetry_4
_geom_torsion_publ_flag
N1 C17 C18 C19 -178.4(6) . . . . ?
N1 C20 C21 C22 176.4(7) . . . . ?
N1 C20 C25 C24 -178.2(6) . . . . ?
N1 C26 C27 C28 179.1(7) . . . . ?
N1 C26 C31 C30 -179.9(8) . . . . ?
N2 C1 C2 C3 -178.0(8) . . . . ?
N2 C1 C6 Br1 -4.2(11) . . . . ?
N2 C1 C6 C5 177.6(8) . . . . ?
N2 C7 C8 C9 176.6(8) . . . . ?
N2 C7 C8 C13 -3.9(13) . . . . ?
C1 N2 C7 C8 177.8(8) . . . . ?
C1 C2 C3 C4 -0.4(16) . . . . ?
C2 C1 C6 Br1 174.5(7) . . . . ?
C2 C1 C6 C5 -3.6(13) . . . . ?
C2 C3 C4 C5 -2.5(15) . . . . ?
C3 C4 C5 C6 2.2(15) . . . . ?
C4 C5 C6 Br1 -177.3(8) . . . . ?
C4 C5 C6 C1 0.8(14) . . . . ?
C6 C1 C2 C3 3.4(14) . . . . ?
C7 N2 C1 C2 27.0(13) . . . . ?
C7 N2 C1 C6 -154.4(8) . . . . ?
C7 C8 C9 C10 178.8(8) . . . . ?
C7 C8 C13 O1 1.1(13) . . . . ?
C7 C8 C13 C12 -179.1(8) . . . . ?
C8 C9 C10 C11 0.1(12) . . . . ?
C8 C9 C10 C14 178.6(7) . . . . ?
C9 C8 C13 O1 -179.4(8) . . . . ?
C9 C8 C13 C12 0.4(12) . . . . ?
C9 C10 C11 C12 0.7(12) . . . . ?
C9 C10 C14 C15 -145.8(8) . . . . ?
C9 C10 C14 C19 33.1(11) . . . . ?
C10 C11 C12 C13 -1.0(14) . . . . ?
C10 C14 C15 C16 178.4(7) . . . . ?
C10 C14 C19 C18 -178.8(7) . . . . ?
C11 C10 C14 C15 32.6(11) . . . . ?
C11 C10 C14 C19 -148.5(8) . . . . ?
C11 C12 C13 O1 -179.8(8) . . . . ?
C11 C12 C13 C8 0.4(13) . . . . ?
C13 C8 C9 C10 -0.7(12) . . . . ?
C14 C10 C11 C12 -177.7(7) . . . . ?
C14 C15 C16 C17 0.4(12) . . . . ?
C15 C14 C19 C18 0.2(11) . . . . ?
C15 C16 C17 N1 178.1(7) . . . . ?
C15 C16 C17 C18 0.1(11) . . . . ?
C16 C17 C18 C19 -0.4(11) . . . . ?
C17 N1 C20 C21 147.2(7) . . . . ?
C17 N1 C20 C25 -32.1(10) . . . . ?
C17 N1 C26 C27 143.0(7) . . . . ?
C17 N1 C26 C31 -36.9(10) . . . . ?
C17 C18 C19 C14 0.3(11) . . . . ?
C19 C14 C15 C16 -0.5(11) . . . . ?
C20 N1 C17 C16 131.2(7) . . . . ?
C20 N1 C17 C18 -50.9(10) . . . . ?
C20 N1 C26 C27 -34.5(10) . . . . ?
C20 N1 C26 C31 145.7(7) . . . . ?
C20 C21 C22 C23 2.5(12) . . . . ?
C21 C20 C25 C24 2.5(10) . . . . ?
C21 C22 C23 C24 1.1(12) . . . . ?
C22 C23 C24 C25 -2.9(12) . . . . ?
C23 C24 C25 C20 1.1(11) . . . . ?
C25 C20 C21 C22 -4.3(11) . . . . ?
C26 N1 C17 C16 -46.3(10) . . . . ?
C26 N1 C17 C18 131.6(7) . . . . ?
C26 N1 C20 C21 -35.4(10) . . . . ?
C26 N1 C20 C25 145.3(7) . . . . ?
C26 C27 C28 C29 0.9(12) . . . . ?
C27 C26 C31 C30 0.3(12) . . . . ?
C27 C28 C29 C30 0.1(14) . . . . ?
C28 C29 C30 C31 -1.0(14) . . . . ?
C29 C30 C31 C26 0.8(14) . . . . ?
C31 C26 C27 C28 -1.1(11) . . . . ?
